data_4103572
loop_
_publ_author_name
'Matthew W. Powner'
'John D. Sutherland'
'Jack W. Szostak'

_publ_section_title
;
 Chemoselective Multicomponent One-Pot Assembly of Purine Precursors in
 Water
;
_journal_name_full 'Journal of the American Chemical Society'
_journal_page_first 16677
_journal_page_last 16688
_journal_paper_doi 10.1021/ja108197s
_journal_volume 132
_journal_year 2010
_chemical_formula_sum 'C10 H14 N6 O4'
_chemical_formula_weight 282.27
_chemical_name_systematic
; 
 ? 
;
_space_group_IT_number 14
_symmetry_cell_setting monoclinic
_symmetry_space_group_name_Hall '-P 2yn'
_symmetry_space_group_name_H-M 'P 1 21/n 1'
_atom_sites_solution_hydrogens geom
_atom_sites_solution_primary direct
_atom_sites_solution_secondary difmap
_audit_creation_method SHELXL-97
_cell_angle_alpha 90.00
_cell_angle_beta 98.611(6)
_cell_angle_gamma 90.00
_cell_formula_units_Z 4
_cell_length_a 4.4783(15)
_cell_length_b 18.704(6)
_cell_length_c 14.171(5)
_cell_measurement_reflns_used 1981
_cell_measurement_temperature 100(2)
_cell_measurement_theta_max 26.3
_cell_measurement_theta_min 2.61
_cell_volume 1173.6(7)
_computing_cell_refinement 'SAINT 7.46A (Bruker-AXS, 2009)'
_computing_data_collection 'APEX2 v2009.3.0 (Bruker-AXS, 2009)'
_computing_data_reduction 'SAINT 7.46A (Bruker-AXS, 2009)'
_computing_molecular_graphics 'Bruker SHELXTL'
_computing_publication_material 'Bruker SHELXTL'
_computing_structure_refinement 'SHELXL-97 (Sheldrick, 2008)'
_computing_structure_solution 'SHELXS-97 (Sheldrick, 2008)'
_diffrn_ambient_temperature 100(2)
_diffrn_measured_fraction_theta_full 0.990
_diffrn_measured_fraction_theta_max 0.990
_diffrn_measurement_device_type 'CCD area detector'
_diffrn_measurement_method 'phi and omega scans'
_diffrn_radiation_monochromator graphite
_diffrn_radiation_source 'fine-focus sealed tube'
_diffrn_radiation_type MoK\a
_diffrn_radiation_wavelength 0.71073
_diffrn_reflns_av_R_equivalents 0.0565
_diffrn_reflns_av_sigmaI/netI 0.0767
_diffrn_reflns_limit_h_max 5
_diffrn_reflns_limit_h_min -5
_diffrn_reflns_limit_k_max 19
_diffrn_reflns_limit_k_min -24
_diffrn_reflns_limit_l_max 18
_diffrn_reflns_limit_l_min -18
_diffrn_reflns_number 7190
_diffrn_reflns_theta_full 27.23
_diffrn_reflns_theta_max 27.23
_diffrn_reflns_theta_min 1.82
_exptl_absorpt_coefficient_mu 0.127
_exptl_absorpt_correction_T_max 0.9975
_exptl_absorpt_correction_T_min 0.9442
_exptl_absorpt_correction_type multi-scan
_exptl_absorpt_process_details sadabs
_exptl_crystal_colour colorless
_exptl_crystal_density_diffrn 1.598
_exptl_crystal_density_method 'not measured'
_exptl_crystal_description needle
_exptl_crystal_F_000 592
_exptl_crystal_size_max 0.46
_exptl_crystal_size_mid 0.04
_exptl_crystal_size_min 0.02
_refine_diff_density_max 0.258
_refine_diff_density_min -0.294
_refine_diff_density_rms 0.063
_refine_ls_extinction_method none
_refine_ls_goodness_of_fit_ref 1.049
_refine_ls_hydrogen_treatment mixed
_refine_ls_matrix_type full
_refine_ls_number_parameters 209
_refine_ls_number_reflns 2597
_refine_ls_number_restraints 0
_refine_ls_restrained_S_all 1.049
_refine_ls_R_factor_all 0.0972
_refine_ls_R_factor_gt 0.0481
_refine_ls_shift/su_max 0.001
_refine_ls_shift/su_mean 0.000
_refine_ls_structure_factor_coef Fsqd
_refine_ls_weighting_details 'calc w=1/[\s^2^(Fo^2^)+(0.0379P)^2^+0.1509P] where P=(Fo^2^+2Fc^2^)/3'
_refine_ls_weighting_scheme calc
_refine_ls_wR_factor_gt 0.0893
_refine_ls_wR_factor_ref 0.1038
_reflns_number_gt 1656
_reflns_number_total 2597
_reflns_threshold_expression >2sigma(I)
_cod_data_source_file ja108197s_si_007.cif
_cod_data_source_block MP2-O26-4X
_cod_database_code 4103572

loop_
_symmetry_equiv_pos_as_xyz
'x, y, z'
'-x+1/2, y+1/2, -z+1/2'
'-x, -y, -z'
'x-1/2, -y-1/2, z-1/2'

loop_
_atom_site_label
_atom_site_type_symbol
_atom_site_fract_x
_atom_site_fract_y
_atom_site_fract_z
_atom_site_U_iso_or_equiv
_atom_site_adp_type
_atom_site_occupancy
_atom_site_symmetry_multiplicity
_atom_site_calc_flag
_atom_site_refinement_flags
O1 O -0.0070(3) 0.76099(8) 0.24200(10) 0.0166(4) Uani 1 1 d .
O2 O -0.2013(4) 0.88669(9) 0.11150(11) 0.0208(4) Uani 1 1 d .
H2O H -0.085(7) 0.8852(15) 0.071(2) 0.040(9) Uiso 1 1 d .
O3 O 0.1380(4) 1.02085(9) 0.12692(12) 0.0217(4) Uani 1 1 d .
H3O H 0.021(6) 1.0397(15) 0.084(2) 0.033(9) Uiso 1 1 d .
N1 N 0.1680(5) 0.64900(11) 0.27141(14) 0.0183(5) Uani 1 1 d .
H1NA H 0.210(6) 0.6103(16) 0.310(2) 0.039(8) Uiso 1 1 d .
H1NB H 0.280(7) 0.6542(15) 0.222(2) 0.044(8) Uiso 1 1 d .
N2 N -0.1606(4) 0.70093(10) 0.36416(12) 0.0173(4) Uani 1 1 d .
N3 N 0.0997(4) 0.88945(12) 0.36494(12) 0.0160(4) Uani 1 1 d .
N4 N -0.0395(4) 0.83818(11) 0.59987(13) 0.0190(5) Uani 1 1 d .
H3N H 0.197(6) 0.9299(14) 0.3708(16) 0.018(7) Uiso 1 1 d .
N5 N -0.1773(4) 0.81138(10) 0.44799(12) 0.0175(4) Uani 1 1 d .
N6 N 0.4550(5) 0.98508(12) 0.60840(13) 0.0222(5) Uani 1 1 d .
C1 C -0.0028(5) 0.70076(12) 0.29530(14) 0.0146(5) Uani 1 1 d .
C2 C -0.3028(5) 0.76997(13) 0.36374(14) 0.0159(5) Uani 1 1 d .
H2A H -0.5255 0.7641 0.3619 0.019 Uiso 1 1 calc R
C3 C -0.2382(5) 0.80606(12) 0.27147(15) 0.0168(5) Uani 1 1 d .
H3A H -0.4235 0.8032 0.2225 0.020 Uiso 1 1 calc R
C4 C -0.1389(5) 0.88235(12) 0.28232(15) 0.0157(5) Uani 1 1 d .
H4 H -0.3156 0.9118 0.2946 0.019 Uiso 1 1 calc R
C5 C 0.0214(5) 0.86581(12) 0.44876(16) 0.0164(5) Uani 1 1 d .
C6 C 0.1064(5) 0.88286(12) 0.54333(15) 0.0168(5) Uani 1 1 d .
C7 C -0.2048(5) 0.79662(13) 0.54065(15) 0.0187(5) Uani 1 1 d .
H7 H -0.3308 0.7600 0.5594 0.022 Uiso 1 1 calc R
C8 C -0.0219(5) 0.91288(13) 0.19509(15) 0.0180(5) Uani 1 1 d .
H8 H 0.1909 0.8965 0.1957 0.022 Uiso 1 1 calc R
C9 C -0.0270(6) 0.99311(13) 0.19642(16) 0.0196(5) Uani 1 1 d .
H9A H -0.2385 1.0101 0.1833 0.024 Uiso 1 1 calc R
H9B H 0.0624 1.0105 0.2604 0.024 Uiso 1 1 calc R
C10 C 0.2985(5) 0.93882(13) 0.58029(15) 0.0174(5) Uani 1 1 d .
O1W O 0.2241(4) 0.89526(10) -0.00483(13) 0.0224(4) Uani 1 1 d .
H1WA H 0.373(8) 0.908(2) 0.030(2) 0.065(12) Uiso 1 1 d .
H1WB H 0.266(6) 0.8632(16) -0.045(2) 0.039(9) Uiso 1 1 d .

loop_
_atom_site_aniso_label
_atom_site_aniso_U_11
_atom_site_aniso_U_22
_atom_site_aniso_U_33
_atom_site_aniso_U_23
_atom_site_aniso_U_13
_atom_site_aniso_U_12
O1 0.0177(8) 0.0134(9) 0.0197(8) 0.0001(7) 0.0059(6) 0.0021(7)
O2 0.0224(10) 0.0242(11) 0.0155(8) -0.0018(7) 0.0019(7) -0.0023(8)
O3 0.0241(10) 0.0219(11) 0.0201(9) 0.0044(8) 0.0067(8) -0.0028(8)
N1 0.0212(11) 0.0152(12) 0.0192(10) 0.0017(9) 0.0058(8) 0.0025(9)
N2 0.0190(11) 0.0133(11) 0.0198(10) 0.0013(8) 0.0041(8) -0.0008(9)
N3 0.0161(10) 0.0160(12) 0.0154(9) -0.0006(8) 0.0004(7) -0.0040(10)
N4 0.0201(11) 0.0170(12) 0.0207(10) -0.0002(8) 0.0051(8) 0.0000(9)
N5 0.0178(10) 0.0178(12) 0.0173(9) -0.0017(8) 0.0038(8) -0.0022(9)
N6 0.0247(12) 0.0237(13) 0.0183(10) -0.0010(9) 0.0035(8) -0.0012(10)
C1 0.0162(12) 0.0127(13) 0.0138(10) 0.0010(9) -0.0010(9) -0.0039(10)
C2 0.0141(12) 0.0155(14) 0.0179(11) -0.0025(9) 0.0017(9) -0.0021(10)
C3 0.0138(12) 0.0174(14) 0.0189(11) 0.0006(10) 0.0018(9) 0.0011(11)
C4 0.0153(12) 0.0146(13) 0.0173(11) -0.0013(9) 0.0027(9) 0.0007(10)
C5 0.0124(12) 0.0145(13) 0.0225(11) -0.0017(10) 0.0034(9) 0.0009(10)
C6 0.0167(12) 0.0158(14) 0.0183(11) 0.0005(9) 0.0039(9) 0.0004(10)
C7 0.0193(13) 0.0188(14) 0.0190(11) 0.0017(10) 0.0063(9) -0.0019(11)
C8 0.0182(12) 0.0201(14) 0.0157(11) 0.0000(9) 0.0026(9) 0.0006(11)
C9 0.0246(13) 0.0166(14) 0.0181(12) 0.0009(10) 0.0048(10) -0.0002(11)
C10 0.0168(12) 0.0208(15) 0.0149(11) 0.0018(10) 0.0036(9) 0.0039(12)
O1W 0.0247(11) 0.0234(11) 0.0194(9) -0.0048(8) 0.0038(8) 0.0026(9)

loop_
_atom_type_symbol
_atom_type_description
_atom_type_scat_dispersion_real
_atom_type_scat_dispersion_imag
_atom_type_scat_source
C C 0.0033 0.0016 'International Tables Vol C Tables 4.2.6.8 and 6.1.1.4'
H H 0.0000 0.0000 'International Tables Vol C Tables 4.2.6.8 and 6.1.1.4'
N N 0.0061 0.0033 'International Tables Vol C Tables 4.2.6.8 and 6.1.1.4'
O O 0.0106 0.0060 'International Tables Vol C Tables 4.2.6.8 and 6.1.1.4'

loop_
_geom_angle_atom_site_label_1
_geom_angle_atom_site_label_2
_geom_angle_atom_site_label_3
_geom_angle
C1 O1 C3 105.95(16)
C8 O2 H2O 105(2)
C9 O3 H3O 109(2)
C1 N1 H1NA 120.5(18)
C1 N1 H1NB 121.4(18)
H1NA N1 H1NB 117(3)
C1 N2 C2 106.95(18)
C5 N3 C4 114.5(2)
C5 N3 H3N 112.9(15)
C4 N3 H3N 116.7(16)
C7 N4 C6 105.13(18)
C5 N5 C7 107.38(19)
C5 N5 C2 125.28(18)
C7 N5 C2 126.8(2)
N2 C1 N1 127.3(2)
N2 C1 O1 117.2(2)
N1 C1 O1 115.49(19)
N2 C2 N5 110.84(18)
N2 C2 C3 104.96(17)
N5 C2 C3 111.32(19)
N2 C2 H2A 109.9
N5 C2 H2A 109.9
C3 C2 H2A 109.9
O1 C3 C4 111.81(18)
O1 C3 C2 102.94(17)
C4 C3 C2 114.99(18)
O1 C3 H3A 109.0
C4 C3 H3A 109.0
C2 C3 H3A 109.0
N3 C4 C3 109.76(19)
N3 C4 C8 108.38(19)
C3 C4 C8 114.03(18)
N3 C4 H4 108.2
C3 C4 H4 108.2
C8 C4 H4 108.2
N5 C5 N3 119.5(2)
N5 C5 C6 105.59(19)
N3 C5 C6 134.8(2)
C5 C6 N4 109.7(2)
C5 C6 C10 126.9(2)
N4 C6 C10 123.27(19)
N4 C7 N5 112.2(2)
N4 C7 H7 123.9
N5 C7 H7 123.9
O2 C8 C9 110.40(18)
O2 C8 C4 109.15(19)
C9 C8 C4 110.90(18)
O2 C8 H8 108.8
C9 C8 H8 108.8
C4 C8 H8 108.8
O3 C9 C8 110.32(18)
O3 C9 H9A 109.6
C8 C9 H9A 109.6
O3 C9 H9B 109.6
C8 C9 H9B 109.6
H9A C9 H9B 108.1
N6 C10 C6 178.5(2)
H1WA O1W H1WB 112(3)

loop_
_geom_bond_atom_site_label_1
_geom_bond_atom_site_label_2
_geom_bond_distance
O1 C1 1.355(3)
O1 C3 1.444(3)
O2 C8 1.415(3)
O2 H2O 0.83(3)
O3 C9 1.415(3)
O3 H3O 0.82(3)
N1 C1 1.310(3)
N1 H1NA 0.91(3)
N1 H1NB 0.93(3)
N2 C1 1.288(3)
N2 C2 1.439(3)
N3 C5 1.362(3)
N3 C4 1.468(3)
N3 H3N 0.87(3)
N4 C7 1.292(3)
N4 C6 1.387(3)
N5 C5 1.351(3)
N5 C7 1.365(3)
N5 C2 1.463(3)
N6 C10 1.147(3)
C2 C3 1.537(3)
C2 H2A 1.0000
C3 C4 1.496(3)
C3 H3A 1.0000
C4 C8 1.524(3)
C4 H4 1.0000
C5 C6 1.375(3)
C6 C10 1.405(3)
C7 H7 0.9500
C8 C9 1.501(3)
C8 H8 1.0000
C9 H9A 0.9900
C9 H9B 0.9900
O1W H1WA 0.81(4)
O1W H1WB 0.86(3)

loop_
_geom_hbond_atom_site_label_D
_geom_hbond_atom_site_label_H
_geom_hbond_atom_site_label_A
_geom_hbond_distance_DH
_geom_hbond_distance_HA
_geom_hbond_distance_DA
_geom_hbond_angle_DHA
_geom_hbond_site_symmetry_A
O2 H2O O1W 0.83(3) 1.88(3) 2.704(2) 168(3) .
O3 H3O O1W 0.82(3) 1.89(3) 2.692(3) 165(3) 3_575
N1 H1NA O3 0.91(3) 1.97(3) 2.864(3) 167(3) 2_545
N1 H1NB N4 0.93(3) 2.02(3) 2.939(3) 171(3) 4_675
N3 H3N N6 0.87(3) 2.21(3) 3.066(3) 166(2) 3_676
O1W H1WA O2 0.81(4) 2.11(4) 2.845(3) 151(4) 1_655
O1W H1WB N2 0.86(3) 1.83(3) 2.690(3) 176(3) 4_675

loop_
_geom_torsion_atom_site_label_1
_geom_torsion_atom_site_label_2
_geom_torsion_atom_site_label_3
_geom_torsion_atom_site_label_4
_geom_torsion
C2 N2 C1 N1 178.5(2)
C2 N2 C1 O1 -0.2(3)
C3 O1 C1 N2 -9.0(3)
C3 O1 C1 N1 172.15(18)
C1 N2 C2 N5 -111.6(2)
C1 N2 C2 C3 8.7(2)
C5 N5 C2 N2 103.7(2)
C7 N5 C2 N2 -66.8(3)
C5 N5 C2 C3 -12.8(3)
C7 N5 C2 C3 176.8(2)
C1 O1 C3 C4 137.18(17)
C1 O1 C3 C2 13.2(2)
N2 C2 C3 O1 -13.4(2)
N5 C2 C3 O1 106.6(2)
N2 C2 C3 C4 -135.25(19)
N5 C2 C3 C4 -15.3(3)
C5 N3 C4 C3 -56.6(3)
C5 N3 C4 C8 178.3(2)
O1 C3 C4 N3 -69.2(2)
C2 C3 C4 N3 47.7(3)
O1 C3 C4 C8 52.6(2)
C2 C3 C4 C8 169.48(19)
C7 N5 C5 N3 177.4(2)
C2 N5 C5 N3 5.4(3)
C7 N5 C5 C6 -0.6(2)
C2 N5 C5 C6 -172.6(2)
C4 N3 C5 N5 31.0(3)
C4 N3 C5 C6 -151.7(3)
N5 C5 C6 N4 0.5(2)
N3 C5 C6 N4 -177.0(3)
N5 C5 C6 C10 -176.4(2)
N3 C5 C6 C10 6.1(4)
C7 N4 C6 C5 -0.2(3)
C7 N4 C6 C10 176.8(2)
C6 N4 C7 N5 -0.2(3)
C5 N5 C7 N4 0.5(3)
C2 N5 C7 N4 172.3(2)
N3 C4 C8 O2 161.35(18)
C3 C4 C8 O2 38.8(3)
N3 C4 C8 C9 -76.8(2)
C3 C4 C8 C9 160.6(2)
O2 C8 C9 O3 -71.0(2)
C4 C8 C9 O3 167.91(19)
